data_4125953
loop_
_publ_author_name
'Chen, Cheng-Xia'
'Wei, Zhang-Wen'
'Jiang, Ji-Jun'
'Zheng, Shao-Ping'
'Wang, Hai-Ping'
'Qiu, Qian-Feng'
'Cao, Chen-Chen'
'Fenske, Dieter'
'Su, Cheng-Yong'

_publ_section_title
;
 Dynamic Spacer Installation for Multi-role MOFs: A New Direc-tion toward
 Multifunctional MOFs Achieving Ultrahigh Me-thane Storage Working
 Capacity.
;
_journal_name_full 'Journal of the American Chemical Society'
_journal_paper_doi 10.1021/jacs.7b01320
_journal_year 2017
_chemical_formula_moiety 'C97 H44 F24 N2 O33 Zr6'
_chemical_formula_sum 'C97 H44 F24 N2 O33 Zr6'
_chemical_formula_weight 2768.66
_chemical_name_common LIFM-84
_space_group_crystal_system tetragonal
_space_group_IT_number 131
_space_group_name_Hall '-P 4c 2'
_space_group_name_H-M_alt 'P 42/m m c'
_symmetry_space_group_name_Hall '-P 4c 2'
_symmetry_space_group_name_H-M 'P 42/m m c'
_atom_sites_solution_hydrogens geom
_audit_creation_method SHELXL-2014/7
_cell_angle_alpha 90
_cell_angle_beta 90
_cell_angle_gamma 90
_cell_formula_units_Z 2
_cell_length_a 23.1271(3)
_cell_length_b 23.1271(3)
_cell_length_c 18.7459(5)
_cell_measurement_reflns_used 8211
_cell_measurement_temperature 173(2)
_cell_measurement_theta_max 65.6870
_cell_measurement_theta_min 4.4420
_cell_volume 10026.5(3)
_computing_structure_refinement 'SHELXL-2014/7 (Sheldrick, 2014)'
_computing_structure_solution 'SHELXL-2014/7 (Sheldrick, 2014)'
_diffrn_ambient_temperature 173(2)
_diffrn_detector 'CCD plate'
_diffrn_detector_area_resol_mean 10.6525
_diffrn_detector_type Atlas
_diffrn_measured_fraction_theta_full 0.971
_diffrn_measured_fraction_theta_max 0.971
_diffrn_measurement_device 'four-circle diffractometer'
_diffrn_measurement_device_type 'SuperNova, Dual, Cu at zero, Atlas'
_diffrn_measurement_method '\w scans'
_diffrn_radiation_monochromator mirror
_diffrn_radiation_type CuK\a
_diffrn_radiation_wavelength 1.54178
_diffrn_reflns_av_R_equivalents 0.0499
_diffrn_reflns_av_unetI/netI 0.0390
_diffrn_reflns_Laue_measured_fraction_full 0.971
_diffrn_reflns_Laue_measured_fraction_max 0.971
_diffrn_reflns_limit_h_max 26
_diffrn_reflns_limit_h_min -13
_diffrn_reflns_limit_k_max 24
_diffrn_reflns_limit_k_min -26
_diffrn_reflns_limit_l_max 21
_diffrn_reflns_limit_l_min -12
_diffrn_reflns_number 18075
_diffrn_reflns_point_group_measured_fraction_full 0.971
_diffrn_reflns_point_group_measured_fraction_max 0.971
_diffrn_reflns_theta_full 65.697
_diffrn_reflns_theta_max 65.697
_diffrn_reflns_theta_min 4.493
_diffrn_source 'sealed X-ray tube'
_diffrn_source_type 'SuperNova (Cu) X-ray Source'
_exptl_absorpt_coefficient_mu 3.050
_exptl_absorpt_correction_T_max 1.00000
_exptl_absorpt_correction_T_min 0.78256
_exptl_absorpt_correction_type multi-scan
_exptl_absorpt_process_details
;
CrysAlisPro, Agilent Technologies,
Version 1.171.37.35 (release 13-08-2014 CrysAlis171 .NET)
(compiled Aug 13 2014,18:06:01)
Empirical absorption correction using spherical harmonics,
 implemented in SCALE3 ABSPACK scaling algorithm.
;
_exptl_crystal_colour Colorless
_exptl_crystal_density_diffrn 0.917
_exptl_crystal_description Block
_exptl_crystal_F_000 2720
_exptl_crystal_size_max 0.1
_exptl_crystal_size_mid 0.1
_exptl_crystal_size_min 0.1
_refine_diff_density_max 0.895
_refine_diff_density_min -1.202
_refine_diff_density_rms 0.121
_refine_ls_extinction_method none
_refine_ls_goodness_of_fit_ref 1.088
_refine_ls_hydrogen_treatment constr
_refine_ls_matrix_type full
_refine_ls_number_parameters 233
_refine_ls_number_reflns 4602
_refine_ls_number_restraints 250
_refine_ls_restrained_S_all 1.120
_refine_ls_R_factor_all 0.0881
_refine_ls_R_factor_gt 0.0692
_refine_ls_shift/su_max 0.000
_refine_ls_shift/su_mean 0.000
_refine_ls_structure_factor_coef Fsqd
_refine_ls_weighting_details 'w=1/[\s^2^(Fo^2^)+(0.0859P)^2^+62.8512P] where P=(Fo^2^+2Fc^2^)/3'
_refine_ls_weighting_scheme calc
_refine_ls_wR_factor_gt 0.1876
_refine_ls_wR_factor_ref 0.1992
_reflns_Friedel_coverage 0.000
_reflns_number_gt 3558
_reflns_number_total 4602
_reflns_threshold_expression 'I > 2\s(I)'
_cod_data_source_file LIFM-84.cif
_cod_data_source_block LIFM-84
_cod_original_cell_volume 10026.5(4)
_cod_database_code 4125953
_shelx_shelxl_version_number 2014/7
_shelx_space_group_comment
;
The symmetry employed for this shelxl refinement is uniquely defined
by the following loop, which should always be used as a source of
symmetry information in preference to the above space-group names.
They are only intended as comments.
;

loop_
_space_group_symop_operation_xyz
'x, y, z'
'-y, x, z+1/2'
'-x, -y, z'
'y, -x, z+1/2'
'x, -y, -z'
'-x, y, -z'
'y, x, -z+1/2'
'-y, -x, -z+1/2'
'-x, -y, -z'
'y, -x, -z-1/2'
'x, y, -z'
'-y, x, -z-1/2'
'-x, y, z'
'x, -y, z'
'-y, -x, z-1/2'
'y, x, z-1/2'

loop_
_atom_site_label
_atom_site_type_symbol
_atom_site_fract_x
_atom_site_fract_y
_atom_site_fract_z
_atom_site_U_iso_or_equiv
_atom_site_adp_type
_atom_site_occupancy
_atom_site_site_symmetry_order
_atom_site_calc_flag
_atom_site_refinement_flags_posn
_atom_site_refinement_flags_adp
_atom_site_refinement_flags_occupancy
_atom_site_disorder_assembly
_atom_site_disorder_group
Zr1 Zr 0.42459(3) 0.0000 0.09318(3) 0.0235(2) Uani 1 2 d S T P . .
Zr2 Zr 0.5000 0.10777(4) 0.0000 0.0213(3) Uani 1 4 d S T P . .
F1 F 0.3708(7) 0.3483(6) 0.0881(8) 0.272(6) Uani 0.764(7) 1 d D U P A 1
F2 F 0.3394(7) 0.3814(5) 0.1880(9) 0.260(6) Uani 0.764(7) 1 d D U P A 1
F3 F 0.2783(7) 0.3501(7) 0.1081(9) 0.279(7) Uani 0.764(7) 1 d D U P A 1
F1A F 0.282(2) 0.2165(15) 0.3813(13) 0.272(6) Uani 0.236(7) 1 d D . P A 2
F2A F 0.2153(12) 0.1735(16) 0.318(2) 0.272(6) Uani 0.236(7) 1 d D . P A 2
F3A F 0.2943(19) 0.1286(12) 0.3443(19) 0.272(6) Uani 0.236(7) 1 d D . P A 2
O1 O 0.3904(2) 0.0816(2) 0.1366(3) 0.0624(15) Uani 1 1 d . . . . .
O2 O 0.4415(2) 0.1568(2) 0.0721(3) 0.0624(15) Uani 1 1 d . . . . .
O3 O 0.4498(4) 0.0000 0.2064(3) 0.065(2) Uani 1 2 d S TU P . .
O4 O 0.3324(3) 0.0000 0.0611(4) 0.0529(18) Uani 1 2 d S TU P . .
O5 O 0.0481(17) 0.1463(3) 0.0454(14) 0.170(5) Uani 0.125 1 d D U P B 1
H5A H 0.0264 0.1421 0.0098 0.204 Uiso 0.125 1 calc R U P B 1
O6 O 0.4247(4) 0.0542(4) 0.0000 0.068(3) Uani 1 2 d S T P . .
O7 O 0.5000 0.0538(3) 0.0911(4) 0.0508(19) Uani 1 2 d S T P . .
N1 N 0.5521(3) 0.0000 0.4245(4) 0.125(6) Uani 0.5 2 d DS TU P C 1
C1 C 0.2988(8) 0.2597(5) 0.2293(9) 0.197(5) Uani 1 1 d D U . . .
C2 C 0.3335(7) 0.2757(6) 0.1727(9) 0.201(5) Uani 1 1 d D U . . .
H2 H 0.3339 0.3152 0.1587 0.241 Uiso 0.236(7) 1 calc R U P A 2
C3 C 0.3680(5) 0.2366(4) 0.1349(7) 0.107(4) Uani 1 1 d D . . . .
H3 H 0.3903 0.2485 0.0950 0.128 Uiso 1 1 calc R U . . .
C4 C 0.3685(5) 0.1801(4) 0.1580(7) 0.096(4) Uani 1 1 d D . . . .
C5 C 0.3355(7) 0.1618(6) 0.2157(7) 0.161(8) Uani 1 1 d D . . . .
H5 H 0.3355 0.1226 0.2307 0.193 Uiso 1 1 calc R U . . .
C6 C 0.3016(8) 0.2047(7) 0.2517(10) 0.196(6) Uani 1 1 d D U . . .
H6 H 0.2803 0.1937 0.2929 0.235 Uiso 0.764(7) 1 calc R U P A 1
C7 C 0.4027(4) 0.1356(4) 0.1189(5) 0.067(2) Uani 1 1 d D . . . .
C8 C 0.3307(7) 0.3354(6) 0.1416(8) 0.223(5) Uani 0.764(7) 1 d D U P A 1
C9 C 0.5000 0.0000 0.2343(5) 0.076(3) Uani 1 4 d DS TU P . .
C10 C 0.5000 0.0000 0.3134(4) 0.095(4) Uani 1 4 d DS TU P . .
C11 C 0.44780(17) 0.0000 0.3503(3) 0.110(4) Uani 1 2 d DS TU P . .
H11 H 0.4122 0.0000 0.3249 0.133 Uiso 1 2 calc R U P D 2
C12 C 0.4479(3) 0.0000 0.4245(4) 0.116(5) Uani 0.5 2 d DS TU P C 2
H12 H 0.4124 0.0000 0.4501 0.140 Uiso 0.5 2 calc R U P C 2
C13 C 0.5000 0.0000 0.4606(2) 0.120(5) Uani 1 4 d DS TU P . .
C14 C 0.3094(5) 0.0000 0.0000 0.077(3) Uani 1 4 d DS TU P . .
C15 C 0.2452(4) 0.0000 0.0000 0.106(4) Uani 1 4 d DS TU P . .
C16 C 0.2156(4) 0.0000 0.0643(2) 0.133(4) Uani 1 2 d DS TU P . .
H16 H 0.2363 0.0000 0.1081 0.160 Uiso 1 2 calc R U P . .
C17 C 0.1553(4) 0.0000 0.0644(2) 0.153(5) Uani 1 2 d DS TU P . .
H17 H 0.1348 0.0000 0.1083 0.184 Uiso 1 2 calc DR U P . .
C18 C 0.1251(4) 0.0000 0.0000 0.170(5) Uani 1 4 d DS TU P . .
C19 C 0.06027(19) 0.0000 0.0000 0.170(5) Uani 1 4 d DS T P . .
C20 C 0.03023(17) 0.0431(2) 0.0361(3) 0.170(5) Uani 0.5 1 d D . P . .
H20 H 0.0508 0.0725 0.0608 0.204 Uiso 0.375 1 calc DR U P E 2
C21 C 0.0598(7) 0.0913(4) 0.0763(9) 0.170(5) Uani 0.125 1 d D U P B 1
H21A H 0.0465 0.0912 0.1265 0.204 Uiso 0.125 1 calc R U P B 1
H21B H 0.1021 0.0845 0.0763 0.204 Uiso 0.125 1 calc DR U P B 1
C8A C 0.2750(12) 0.1833(9) 0.3197(12) 0.223(5) Uani 0.236(7) 1 d D . P A 2

loop_
_atom_site_aniso_label
_atom_site_aniso_U_11
_atom_site_aniso_U_22
_atom_site_aniso_U_33
_atom_site_aniso_U_23
_atom_site_aniso_U_13
_atom_site_aniso_U_12
Zr1 0.0212(4) 0.0315(4) 0.0179(4) 0.000 0.0085(3) 0.000
Zr2 0.0222(5) 0.0227(5) 0.0191(5) 0.000 0.000 0.000
F1 0.333(13) 0.164(10) 0.318(14) 0.033(9) 0.183(11) 0.081(11)
F2 0.334(15) 0.122(8) 0.325(14) -0.003(9) 0.152(11) 0.052(10)
F3 0.313(13) 0.216(13) 0.307(16) 0.072(11) 0.093(11) 0.122(12)
F1A 0.333(13) 0.164(10) 0.318(14) 0.033(9) 0.183(11) 0.081(11)
F2A 0.333(13) 0.164(10) 0.318(14) 0.033(9) 0.183(11) 0.081(11)
F3A 0.333(13) 0.164(10) 0.318(14) 0.033(9) 0.183(11) 0.081(11)
O1 0.062(3) 0.058(3) 0.067(4) -0.020(3) 0.007(3) 0.022(3)
O2 0.069(4) 0.067(4) 0.051(3) -0.023(3) 0.004(3) 0.033(3)
O3 0.087(5) 0.095(5) 0.013(3) 0.000 0.003(3) 0.000
O4 0.025(3) 0.071(4) 0.063(4) 0.000 0.010(3) 0.000
O5 0.127(7) 0.204(8) 0.179(8) -0.008(6) -0.009(6) 0.000(6)
O6 0.092(6) 0.086(6) 0.027(4) 0.000 0.000 -0.066(5)
O7 0.026(3) 0.044(4) 0.083(5) 0.034(4) 0.000 0.000
N1 0.112(11) 0.229(15) 0.032(9) 0.000 -0.002(7) 0.000
C1 0.220(10) 0.123(7) 0.248(11) -0.008(8) 0.142(8) 0.087(8)
C2 0.230(10) 0.117(6) 0.255(11) 0.005(7) 0.144(8) 0.100(7)
C3 0.117(9) 0.067(7) 0.137(11) -0.013(7) 0.060(8) 0.027(6)
C4 0.097(8) 0.068(6) 0.123(10) -0.010(6) 0.039(7) 0.025(6)
C5 0.238(18) 0.110(10) 0.134(12) 0.007(9) 0.141(13) 0.041(11)
C6 0.222(11) 0.123(8) 0.242(13) -0.002(9) 0.152(10) 0.080(9)
C7 0.076(6) 0.065(6) 0.059(5) -0.011(4) 0.013(5) 0.028(5)
C8 0.263(11) 0.129(7) 0.278(12) 0.013(7) 0.146(9) 0.108(8)
C9 0.091(7) 0.120(8) 0.017(5) 0.000 0.000 0.000
C10 0.104(8) 0.159(9) 0.021(5) 0.000 0.000 0.000
C11 0.116(8) 0.192(10) 0.023(5) 0.000 0.006(4) 0.000
C12 0.113(9) 0.210(11) 0.026(6) 0.000 0.004(6) 0.000
C13 0.111(10) 0.220(13) 0.030(7) 0.000 0.000 0.000
C14 0.036(6) 0.113(8) 0.082(7) 0.000 0.000 0.000
C15 0.046(6) 0.161(9) 0.110(8) 0.000 0.000 0.000
C16 0.062(6) 0.201(9) 0.136(8) 0.000 0.028(5) 0.000
C17 0.078(6) 0.221(9) 0.162(8) 0.000 0.014(6) 0.000
C18 0.127(7) 0.204(8) 0.179(8) -0.008(6) -0.009(6) 0.000(6)
C19 0.127(7) 0.204(8) 0.179(8) -0.008(6) -0.009(6) 0.000(6)
C20 0.127(7) 0.204(8) 0.179(8) -0.008(6) -0.009(6) 0.000(6)
C21 0.127(7) 0.204(8) 0.179(8) -0.008(6) -0.009(6) 0.000(6)
C8A 0.263(11) 0.129(7) 0.278(12) 0.013(7) 0.146(9) 0.108(8)

loop_
_atom_type_symbol
_atom_type_description
_atom_type_scat_dispersion_real
_atom_type_scat_dispersion_imag
_atom_type_scat_source
C C 0.0181 0.0091 'International Tables Vol C Tables 4.2.6.8 and 6.1.1.4'
H H 0.0000 0.0000 'International Tables Vol C Tables 4.2.6.8 and 6.1.1.4'
F F 0.0727 0.0534 'International Tables Vol C Tables 4.2.6.8 and 6.1.1.4'
N N 0.0311 0.0180 'International Tables Vol C Tables 4.2.6.8 and 6.1.1.4'
O O 0.0492 0.0322 'International Tables Vol C Tables 4.2.6.8 and 6.1.1.4'
Zr Zr -0.1862 2.2449 'International Tables Vol C Tables 4.2.6.8 and 6.1.1.4'

loop_
_geom_angle_atom_site_label_1
_geom_angle_atom_site_label_2
_geom_angle_atom_site_label_3
_geom_angle
_geom_angle_site_symmetry_1
_geom_angle_site_symmetry_3
O7 Zr1 O7 71.0(3) 3_655 .
O7 Zr1 O6 69.2(2) 3_655 5
O7 Zr1 O6 108.8(3) . 5
O7 Zr1 O6 108.8(3) 3_655 .
O7 Zr1 O6 69.2(2) . .
O6 Zr1 O6 71.4(4) 5 .
O7 Zr1 O3 78.6(3) 3_655 .
O7 Zr1 O3 78.6(3) . .
O6 Zr1 O3 141.52(17) 5 .
O6 Zr1 O3 141.52(17) . .
O7 Zr1 O1 142.8(2) 3_655 .
O7 Zr1 O1 78.6(2) . .
O6 Zr1 O1 143.2(2) 5 .
O6 Zr1 O1 78.5(3) . .
O3 Zr1 O1 74.88(19) . .
O7 Zr1 O1 78.6(2) 3_655 14
O7 Zr1 O1 142.8(2) . 14
O6 Zr1 O1 78.5(3) 5 14
O6 Zr1 O1 143.2(2) . 14
O3 Zr1 O1 74.88(19) . 14
O1 Zr1 O1 118.0(3) . 14
O7 Zr1 O4 141.13(16) 3_655 .
O7 Zr1 O4 141.13(16) . .
O6 Zr1 O4 77.4(3) 5 .
O6 Zr1 O4 77.3(3) . .
O3 Zr1 O4 121.1(3) . .
O1 Zr1 O4 75.79(18) . .
O1 Zr1 O4 75.79(18) 14 .
O7 Zr1 Zr1 35.51(15) 3_655 3_655
O7 Zr1 Zr1 35.51(15) . 3_655
O6 Zr1 Zr1 89.9(2) 5 3_655
O6 Zr1 Zr1 89.9(2) . 3_655
O3 Zr1 Zr1 74.6(2) . 3_655
O1 Zr1 Zr1 111.05(15) . 3_655
O1 Zr1 Zr1 111.05(15) 14 3_655
O4 Zr1 Zr1 164.26(19) . 3_655
O7 Zr1 Zr1 88.9(2) 3_655 11
O7 Zr1 Zr1 89.0(2) . 11
O6 Zr1 Zr1 35.68(18) 5 11
O6 Zr1 Zr1 35.68(18) . 11
O3 Zr1 Zr1 164.6(2) . 11
O1 Zr1 Zr1 111.68(16) . 11
O1 Zr1 Zr1 111.67(16) 14 11
O4 Zr1 Zr1 74.27(19) . 11
Zr1 Zr1 Zr1 90.0 3_655 11
O7 Zr1 Zr2 89.92(19) 3_655 .
O7 Zr1 Zr2 34.28(18) . .
O6 Zr1 Zr2 90.5(2) 5 .
O6 Zr1 Zr2 34.96(18) . .
O3 Zr1 Zr2 110.37(15) . .
O1 Zr1 Zr2 75.73(16) . .
O1 Zr1 Zr2 166.28(16) 14 .
O4 Zr1 Zr2 110.09(12) . .
Zr1 Zr1 Zr2 60.186(12) 3_655 .
Zr1 Zr1 Zr2 60.135(12) 11 .
O7 Zr1 Zr2 34.28(18) 3_655 9_655
O7 Zr1 Zr2 89.93(19) . 9_655
O6 Zr1 Zr2 34.96(18) 5 9_655
O6 Zr1 Zr2 90.5(2) . 9_655
O3 Zr1 Zr2 110.37(15) . 9_655
O1 Zr1 Zr2 166.28(16) . 9_655
O1 Zr1 Zr2 75.73(16) 14 9_655
O4 Zr1 Zr2 110.09(12) . 9_655
Zr1 Zr1 Zr2 60.186(12) 3_655 9_655
Zr1 Zr1 Zr2 60.135(12) 11 9_655
Zr2 Zr1 Zr2 90.56(3) . 9_655
O7 Zr2 O7 107.7(4) . 11
O7 Zr2 O6 70.00(17) . 13_655
O7 Zr2 O6 70.00(17) 11 13_655
O7 Zr2 O6 70.00(17) . .
O7 Zr2 O6 70.00(17) 11 .
O6 Zr2 O6 109.2(5) 13_655 .
O7 Zr2 O2 79.1(2) . 13_655
O7 Zr2 O2 142.35(15) 11 13_655
O6 Zr2 O2 78.4(3) 13_655 13_655
O6 Zr2 O2 142.32(15) . 13_655
O7 Zr2 O2 142.35(15) . 11
O7 Zr2 O2 79.1(2) 11 11
O6 Zr2 O2 142.32(15) 13_655 11
O6 Zr2 O2 78.4(3) . 11
O2 Zr2 O2 118.7(3) 13_655 11
O7 Zr2 O2 142.35(15) . 6_655
O7 Zr2 O2 79.1(2) 11 6_655
O6 Zr2 O2 78.4(3) 13_655 6_655
O6 Zr2 O2 142.32(15) . 6_655
O2 Zr2 O2 74.9(3) 13_655 6_655
O2 Zr2 O2 75.0(3) 11 6_655
O7 Zr2 O2 79.1(2) . .
O7 Zr2 O2 142.34(15) 11 .
O6 Zr2 O2 142.32(15) 13_655 .
O6 Zr2 O2 78.4(3) . .
O2 Zr2 O2 75.0(3) 13_655 .
O2 Zr2 O2 74.9(3) 11 .
O2 Zr2 O2 118.7(3) 6_655 .
O7 Zr2 Zr1 89.00(19) . 11
O7 Zr2 Zr1 34.78(11) 11 11
O6 Zr2 Zr1 89.6(2) 13_655 11
O6 Zr2 Zr1 35.22(14) . 11
O2 Zr2 Zr1 165.37(17) 13_655 11
O2 Zr2 Zr1 75.93(17) 11 11
O2 Zr2 Zr1 111.23(15) 6_655 11
O2 Zr2 Zr1 111.25(16) . 11
O7 Zr2 Zr1 89.00(19) . 9_655
O7 Zr2 Zr1 34.78(11) 11 9_655
O6 Zr2 Zr1 35.22(14) 13_655 9_655
O6 Zr2 Zr1 89.6(2) . 9_655
O2 Zr2 Zr1 111.25(16) 13_655 9_655
O2 Zr2 Zr1 111.23(15) 11 9_655
O2 Zr2 Zr1 75.93(17) 6_655 9_655
O2 Zr2 Zr1 165.37(17) . 9_655
Zr1 Zr2 Zr1 59.63(2) 11 9_655
O7 Zr2 Zr1 34.78(11) . 3_655
O7 Zr2 Zr1 89.00(19) 11 3_655
O6 Zr2 Zr1 35.22(14) 13_655 3_655
O6 Zr2 Zr1 89.6(2) . 3_655
O2 Zr2 Zr1 75.93(17) 13_655 3_655
O2 Zr2 Zr1 165.37(17) 11 3_655
O2 Zr2 Zr1 111.25(16) 6_655 3_655
O2 Zr2 Zr1 111.23(15) . 3_655
Zr1 Zr2 Zr1 89.44(3) 11 3_655
Zr1 Zr2 Zr1 59.73(2) 9_655 3_655
O7 Zr2 Zr1 34.78(11) . .
O7 Zr2 Zr1 89.00(19) 11 .
O6 Zr2 Zr1 89.6(2) 13_655 .
O6 Zr2 Zr1 35.22(14) . .
O2 Zr2 Zr1 111.23(15) 13_655 .
O2 Zr2 Zr1 111.25(16) 11 .
O2 Zr2 Zr1 165.37(17) 6_655 .
O2 Zr2 Zr1 75.93(17) . .
Zr1 Zr2 Zr1 59.73(2) 11 .
Zr1 Zr2 Zr1 89.44(3) 9_655 .
Zr1 Zr2 Zr1 59.63(2) 3_655 .
C7 O1 Zr1 129.7(5) . .
C7 O2 Zr2 128.0(5) . .
C9 O3 Zr1 129.7(6) . .
C14 O4 Zr1 130.6(6) . .
C21 O5 O5 114.0(11) . 11
C21 O5 H5A 109.5 . .
O5 O5 H5A 37.4 11 .
Zr2 O6 Zr1 109.8(3) . 11
Zr2 O6 Zr1 109.8(3) . .
Zr1 O6 Zr1 108.6(4) 11 .
Zr2 O7 Zr1 110.9(2) . 3_655
Zr2 O7 Zr1 110.9(2) . .
Zr1 O7 Zr1 109.0(3) 3_655 .
C13 N1 C11 119.5(5) . 3_655
C6 C1 C2 117.8(9) . .
C6 C1 C1 116.1(12) . 7
C2 C1 C1 126.0(12) . 7
C1 C2 C3 123.2(11) . .
C1 C2 C8 121.4(9) . .
C3 C2 C8 115.0(11) . .
C1 C2 H2 118.4 . .
C3 C2 H2 118.4 . .
C4 C3 C2 117.3(11) . .
C4 C3 H3 121.3 . .
C2 C3 H3 121.3 . .
C3 C4 C5 122.0(9) . .
C3 C4 C7 120.3(10) . .
C5 C4 C7 117.7(10) . .
C4 C5 C6 117.2(12) . .
C4 C5 H5 121.4 . .
C6 C5 H5 121.4 . .
C1 C6 C5 122.4(11) . .
C1 C6 C8A 124.0(10) . .
C5 C6 C8A 113.4(12) . .
C1 C6 H6 118.8 . .
C5 C6 H6 118.8 . .
O1 C7 O2 130.6(6) . .
O1 C7 C4 114.4(8) . .
O2 C7 C4 114.9(8) . .
F2 C8 F1 100.9(12) . .
F2 C8 F3 102.6(11) . .
F1 C8 F3 101.5(12) . .
F2 C8 C2 117.1(12) . .
F1 C8 C2 116.6(11) . .
F3 C8 C2 115.7(12) . .
O3 C9 O3 131.4(10) 3_655 .
O3 C9 C10 114.3(5) 3_655 .
O3 C9 C10 114.3(5) . .
C11 C10 C11 120.3(5) 3_655 .
C11 C10 C9 119.8(3) 3_655 .
C11 C10 C9 119.8(3) . .
C12 C11 C10 119.8(5) . .
N1 C11 C10 119.8(5) 3_655 .
C12 C11 H11 120.1 . .
C10 C11 H11 120.1 . .
C13 C12 C11 119.4(5) . .
C13 C12 H12 120.3 . .
C11 C12 H12 120.3 . .
N1 C13 N1 121.3(6) 3_655 .
C12 C13 C12 121.3(6) 3_655 .
N1 C13 C13 119.4(3) 3_655 5_556
N1 C13 C13 119.4(3) . 5_556
C12 C13 C13 119.4(3) 3_655 5_556
C12 C13 C13 119.4(3) . 5_556
O4 C14 O4 130.3(11) . 11
O4 C14 C15 114.8(5) . .
O4 C14 C15 114.8(5) 11 .
C16 C15 C16 120.8(6) 5 .
C16 C15 C14 119.6(3) 5 .
C16 C15 C14 119.6(3) . .
C15 C16 C17 119.7(5) . .
C15 C16 H16 120.2 . .
C17 C16 H16 120.2 . .
C18 C17 C16 119.9(4) . .
C18 C17 H17 120.0 . .
C16 C17 H17 120.0 . .
C17 C18 C17 120.0(6) . 5
C17 C18 C19 120.0(3) . .
C17 C18 C19 120.0(3) 5 .
C20 C19 C20 58.3(5) 14 5
C20 C19 C20 91.5(5) 14 .
C20 C19 C20 120.0(5) 5 .
C20 C19 C20 120.0(5) 14 11
C20 C19 C20 91.5(5) 5 11
C20 C19 C20 58.3(5) . 11
C20 C19 C20 120.0(5) 14 11
C20 C19 C20 91.5(5) 5 11
C20 C19 C20 58.3(5) . 11
C20 C19 C20 0.0(5) 11 11
C20 C19 C18 120.0(2) 14 .
C20 C19 C18 120.0(2) 5 .
C20 C19 C18 120.0(2) . .
C20 C19 C18 120.0(2) 11 .
C20 C19 C18 120.0(2) 11 .
C19 C20 C20 120.0(2) . 13
C19 C20 C21 123.1(8) . .
C20 C20 C21 117.0(7) 13 .
C19 C20 C20 91.1(4) . 6
C20 C20 C20 44.1(3) 13 6
C21 C20 C20 132.3(4) . 6
C19 C20 C20 44.3(3) . 14
C20 C20 C20 90.0 13 14
C21 C20 C20 137.6(3) . 14
C20 C20 C20 90.0 6 14
C19 C20 H20 120.0 . .
C20 C20 H20 120.0 13 .
C20 C20 H20 134.3 6 .
C20 C20 H20 135.7 14 .
O5 C21 C20 111.8(10) . .
O5 C21 H21A 109.3 . .
C20 C21 H21A 109.3 . .
O5 C21 H21B 109.3 . .
C20 C21 H21B 109.3 . .
H21A C21 H21B 107.9 . .
F1A C8A F2A 102.5(14) . .
F1A C8A F3A 100.7(14) . .
F2A C8A F3A 99.9(13) . .
F1A C8A C6 118.5(14) . .
F2A C8A C6 116.1(14) . .
F3A C8A C6 116.2(13) . .

loop_
_geom_bond_atom_site_label_1
_geom_bond_atom_site_label_2
_geom_bond_distance
_geom_bond_site_symmetry_2
Zr1 O7 2.142(4) 3_655
Zr1 O7 2.143(4) .
Zr1 O6 2.150(5) 5
Zr1 O6 2.151(5) .
Zr1 O3 2.201(7) .
Zr1 O1 2.203(5) .
Zr1 O1 2.203(5) 14
Zr1 O4 2.216(6) .
Zr1 Zr1 3.4880(13) 3_655
Zr1 Zr1 3.4935(13) 11
Zr1 Zr2 3.5078(8) .
Zr1 Zr2 3.5079(8) 9_655
Zr2 O7 2.115(7) .
Zr2 O7 2.115(7) 11
Zr2 O6 2.136(7) 13_655
Zr2 O6 2.136(7) .
Zr2 O2 2.224(5) 13_655
Zr2 O2 2.224(5) 11
Zr2 O2 2.224(5) 6_655
Zr2 O2 2.224(5) .
Zr2 Zr1 3.5078(8) 11
Zr2 Zr1 3.5078(8) 9_655
Zr2 Zr1 3.5078(8) 3_655
F1 C8 1.397(14) .
F2 C8 1.390(14) .
F3 C8 1.408(15) .
F1A C8A 1.395(16) .
F2A C8A 1.400(16) .
F3A C8A 1.419(16) .
O1 C7 1.322(11) .
O2 C7 1.346(11) .
O3 C9 1.272(9) .
O4 C14 1.263(9) .
O5 C21 1.423(10) .
O5 O5 1.70(5) 11
O5 H5A 0.8400 .
O6 Zr1 2.150(5) 11
O7 Zr1 2.143(4) 3_655
N1 C13 1.383(7) .
N1 C11 1.390(7) 3_655
C1 C6 1.342(15) .
C1 C2 1.380(15) .
C1 C1 1.494(9) 7
C2 C3 1.401(14) .
C2 C8 1.499(9) .
C2 H2 0.9500 .
C3 C4 1.376(14) .
C3 H3 0.9500 .
C4 C5 1.389(15) .
C4 C7 1.491(8) .
C5 C6 1.433(15) .
C5 H5 0.9500 .
C6 C8A 1.499(9) .
C6 H6 0.9500 .
C9 O3 1.272(9) 3_655
C9 C10 1.482(9) .
C10 C11 1.392(5) 3_655
C10 C11 1.392(5) .
C11 C12 1.390(7) .
C11 N1 1.390(7) 3_655
C11 H11 0.9500 .
C12 C13 1.384(7) .
C12 H12 0.9500 .
C13 N1 1.383(7) 3_655
C13 C12 1.384(7) 3_655
C13 C13 1.475(9) 5_556
C14 O4 1.263(9) 11
C14 C15 1.485(9) .
C15 C16 1.386(6) 5
C15 C16 1.386(6) .
C16 C17 1.396(7) .
C16 H16 0.9500 .
C17 C18 1.394(6) .
C17 H17 0.9500 .
C18 C17 1.394(6) 5
C18 C19 1.500(8) .
C19 C20 1.390(4) 14
C19 C20 1.390(4) 5
C19 C20 1.390(4) .
C19 C20 1.390(4) 11
C19 C20 1.390(4) 11
C20 C20 1.398(8) 13
C20 C21 1.510(10) .
C20 C20 1.947(10) 6
C20 C20 1.991(10) 14
C20 H20 0.9500 .
C21 H21A 0.9900 .
C21 H21B 0.9900 .

loop_
_geom_torsion_atom_site_label_1
_geom_torsion_atom_site_label_2
_geom_torsion_atom_site_label_3
_geom_torsion_atom_site_label_4
_geom_torsion
_geom_torsion_site_symmetry_1
_geom_torsion_site_symmetry_4
C6 C1 C2 C3 4(4) . .
C1 C1 C2 C3 -178.3(18) 7 .
C6 C1 C2 C8 177(2) . .
C1 C1 C2 C8 -6(3) 7 .
C1 C2 C3 C4 -2(3) . .
C8 C2 C3 C4 -175.1(14) . .
C2 C3 C4 C5 1(2) . .
C2 C3 C4 C7 178.0(13) . .
C3 C4 C5 C6 -1(3) . .
C7 C4 C5 C6 -178.4(15) . .
C2 C1 C6 C5 -5(4) . .
C1 C1 C6 C5 177.6(18) 7 .
C2 C1 C6 C8A 169(2) . .
C1 C1 C6 C8A -9(3) 7 .
C4 C5 C6 C1 3(3) . .
C4 C5 C6 C8A -170.9(18) . .
Zr1 O1 C7 O2 -3.7(15) . .
Zr1 O1 C7 C4 177.1(7) . .
Zr2 O2 C7 O1 2.8(14) . .
Zr2 O2 C7 C4 -178.0(7) . .
C3 C4 C7 O1 -166.5(12) . .
C5 C4 C7 O1 10.7(17) . .
C3 C4 C7 O2 14.1(17) . .
C5 C4 C7 O2 -168.6(13) . .
C1 C2 C8 F2 56(2) . .
C3 C2 C8 F2 -131.7(16) . .
C1 C2 C8 F1 175(2) . .
C3 C2 C8 F1 -12(2) . .
C1 C2 C8 F3 -66(2) . .
C3 C2 C8 F3 107.1(17) . .
Zr1 O3 C9 O3 0.000(1) . 3_655
Zr1 O3 C9 C10 180.000(1) . .
O3 C9 C10 C11 0.000(1) 3_655 3_655
O3 C9 C10 C11 180.000(0) . 3_655
O3 C9 C10 C11 180.000(0) 3_655 .
O3 C9 C10 C11 0.000(0) . .
C11 C10 C11 C12 0.000(1) 3_655 .
C9 C10 C11 C12 180.000(1) . .
C11 C10 C11 N1 0.000(1) 3_655 3_655
C9 C10 C11 N1 180.000(1) . 3_655
C10 C11 C12 C13 0.000(1) . .
C11 N1 C13 N1 0.000(1) 3_655 3_655
C11 N1 C13 C13 180.000(1) 3_655 5_556
C11 C12 C13 C12 0.000(1) . 3_655
C11 C12 C13 C13 180.000(1) . 5_556
Zr1 O4 C14 O4 0.000(0) . 11
Zr1 O4 C14 C15 180.000(0) . .
O4 C14 C15 C16 180.000(0) . 5
O4 C14 C15 C16 0.000(0) 11 5
O4 C14 C15 C16 0.000(0) . .
O4 C14 C15 C16 180.000(0) 11 .
C16 C15 C16 C17 0.000(0) 5 .
C14 C15 C16 C17 180.000(0) . .
C15 C16 C17 C18 0.000(0) . .
C16 C17 C18 C17 0.000(0) . 5
C16 C17 C18 C19 180.000(0) . .
C17 C18 C19 C20 -55.8(3) . 14
C17 C18 C19 C20 124.2(3) 5 14
C17 C18 C19 C20 -124.2(3) . 5
C17 C18 C19 C20 55.8(3) 5 5
C17 C18 C19 C20 55.8(3) . .
C17 C18 C19 C20 -124.2(3) 5 .
C17 C18 C19 C20 124.2(3) . 11
C17 C18 C19 C20 -55.8(3) 5 11
C17 C18 C19 C20 124.2(3) . 11
C17 C18 C19 C20 -55.8(3) 5 11
C20 C19 C20 C20 -53.7(4) 14 13
C20 C19 C20 C20 0.000(1) 5 13
C20 C19 C20 C20 71.2(2) 11 13
C20 C19 C20 C20 71.2(2) 11 13
C18 C19 C20 C20 180.000(1) . 13
C20 C19 C20 C21 126.5(4) 14 .
C20 C19 C20 C21 -179.8(3) 5 .
C20 C19 C20 C21 -108.5(3) 11 .
C20 C19 C20 C21 -108.5(3) 11 .
C18 C19 C20 C21 0.2(3) . .
C20 C19 C20 C20 -88.8(4) 14 6
C20 C19 C20 C20 -35.13(14) 5 6
C20 C19 C20 C20 36.1(3) 11 6
C20 C19 C20 C20 36.1(3) 11 6
C18 C19 C20 C20 144.87(14) . 6
C20 C19 C20 C20 53.7(4) 5 14
C20 C19 C20 C20 124.9(3) 11 14
C20 C19 C20 C20 124.9(3) 11 14
C18 C19 C20 C20 -126.3(4) . 14
O5 O5 C21 C20 -40.1(18) 11 .
C19 C20 C21 O5 115(2) . .
C20 C20 C21 O5 -64(2) 13 .
C20 C20 C21 O5 -13(2) 6 .
C20 C20 C21 O5 171.8(18) 14 .
C1 C6 C8A F1A -44(3) . .
C5 C6 C8A F1A 130(2) . .
C1 C6 C8A F2A 79(3) . .
C5 C6 C8A F2A -107(2) . .
C1 C6 C8A F3A -164(3) . .
C5 C6 C8A F3A 10(3) . .
